data_4308135
loop_
_publ_author_name
'Ivan V. Korendovych'
'Olga P. Kryatova'
'William M. Reiff'
'Elena V. Rybak-Akimova'

_publ_contact_author_address
;
Department of Chemistry
Tufts University
62 Talbot Avenue 
Medford, MA 02155
USA
;
_publ_contact_author_email elena.rybak-akimova@tufts.edu
_publ_contact_author_fax '1 617 627 3443'
_publ_contact_author_name 'Prof. Elena V. Rybak-Akimova'
_publ_contact_author_phone '1 617 627 3413'
_publ_section_title
;
Iron(II) Complexes with Amide-Containing Macrocycles as Non-Heme Porphyrin
Analogues
;
_journal_name_full 'Inorganic Chemistry'
_journal_page_first 4197
_journal_page_last 4211
_journal_paper_doi 10.1021/ic0701209
_journal_volume 46
_journal_year 2007
_chemical_formula_moiety 'C34 H46 Fe2 N14 O5, 2(C2 H3 N)'
_chemical_formula_sum 'C38 H52 Fe2 N16 O5'
_chemical_formula_weight 924.66
_chemical_name_systematic
; 
 ? 
;
_space_group_IT_number 14
_symmetry_cell_setting monoclinic
_symmetry_space_group_name_Hall '-P 2yn'
_symmetry_space_group_name_H-M 'P 1 21/n 1'
_atom_sites_solution_hydrogens geom
_atom_sites_solution_primary direct
_atom_sites_solution_secondary difmap
_audit_creation_method SHELXL-97
_cell_angle_alpha 90.00
_cell_angle_beta 95.722(5)
_cell_angle_gamma 90.00
_cell_formula_units_Z 4
_cell_length_a 11.730(2)
_cell_length_b 13.834(3)
_cell_length_c 25.885(5)
_cell_measurement_reflns_used 3604
_cell_measurement_temperature 173(2)
_cell_measurement_theta_max 22.23
_cell_measurement_theta_min 2.36
_cell_volume 4179.5(14)
_computing_structure_refinement 'SHELXL-97 (Sheldrick, 1997)'
_computing_structure_solution 'SHELXS-97 (Sheldrick, 1990)'
_diffrn_ambient_temperature 173(2)
_diffrn_measured_fraction_theta_full 0.999
_diffrn_measured_fraction_theta_max 0.952
_diffrn_measurement_device_type 'CCD area detector'
_diffrn_measurement_method 'phi and omega scans'
_diffrn_radiation_monochromator graphite
_diffrn_radiation_source 'sealed tube'
_diffrn_radiation_type MoK\a
_diffrn_radiation_wavelength 0.71073
_diffrn_reflns_av_R_equivalents 0.0794
_diffrn_reflns_av_sigmaI/netI 0.1128
_diffrn_reflns_limit_h_max 14
_diffrn_reflns_limit_h_min -15
_diffrn_reflns_limit_k_max 18
_diffrn_reflns_limit_k_min -18
_diffrn_reflns_limit_l_max 31
_diffrn_reflns_limit_l_min -33
_diffrn_reflns_number 31071
_diffrn_reflns_theta_full 25.00
_diffrn_reflns_theta_max 28.36
_diffrn_reflns_theta_min 1.67
_exptl_absorpt_coefficient_mu 0.759
_exptl_absorpt_correction_T_max 0.9280
_exptl_absorpt_correction_T_min 0.8947
_exptl_absorpt_correction_type multi-scan
_exptl_absorpt_process_details SADABS
_exptl_crystal_colour orange
_exptl_crystal_density_diffrn 1.469
_exptl_crystal_density_method 'not measured'
_exptl_crystal_description prism
_exptl_crystal_F_000 1936
_exptl_crystal_size_max 0.15
_exptl_crystal_size_mid 0.10
_exptl_crystal_size_min 0.10
_refine_diff_density_max 2.192
_refine_diff_density_min -0.815
_refine_diff_density_rms 0.123
_refine_ls_extinction_method none
_refine_ls_goodness_of_fit_ref 0.893
_refine_ls_hydrogen_treatment mixed
_refine_ls_matrix_type full
_refine_ls_number_parameters 570
_refine_ls_number_reflns 9961
_refine_ls_number_restraints 0
_refine_ls_restrained_S_all 0.893
_refine_ls_R_factor_all 0.1855
_refine_ls_R_factor_gt 0.0893
_refine_ls_shift/su_max 0.000
_refine_ls_shift/su_mean 0.000
_refine_ls_structure_factor_coef Fsqd
_refine_ls_weighting_details 'calc w=1/[\s^2^(Fo^2^)+(0.1646P)^2^+0.0000P] where P=(Fo^2^+2Fc^2^)/3'
_refine_ls_weighting_scheme calc
_refine_ls_wR_factor_gt 0.2241
_refine_ls_wR_factor_ref 0.2809
_reflns_number_gt 3810
_reflns_number_total 9961
_reflns_threshold_expression >2sigma(I)
_cod_data_source_file ic0701209si20070123_092431_6.cif
_cod_data_source_block (Fe(pydioneN5)(1-MeIM))2O
_cod_original_sg_symbol_H-M 'P 21/n'
_cod_database_code 4308135

loop_
_symmetry_equiv_pos_as_xyz
'x, y, z'
'-x+1/2, y+1/2, -z+1/2'
'-x, -y, -z'
'x-1/2, -y-1/2, z-1/2'

loop_
_atom_site_label
_atom_site_type_symbol
_atom_site_fract_x
_atom_site_fract_y
_atom_site_fract_z
_atom_site_U_iso_or_equiv
_atom_site_adp_type
_atom_site_occupancy
_atom_site_symmetry_multiplicity
_atom_site_calc_flag
_atom_site_refinement_flags
_atom_site_disorder_assembly
_atom_site_disorder_group
Fe1 Fe 0.99904(6) 0.38668(6) 0.15348(3) 0.0445(3) Uani 1 1 d . . .
N1 N 1.1759(4) 0.3784(3) 0.13282(19) 0.0459(11) Uani 1 1 d . . .
O1 O 0.9686(3) 0.2586(2) 0.15897(14) 0.0491(10) Uani 1 1 d . . .
C1 C 1.1945(5) 0.3747(4) 0.0836(2) 0.0461(14) Uani 1 1 d . . .
N1S N 0.3481(6) 1.0582(5) 0.0100(3) 0.093(2) Uani 1 1 d . . .
C1S C 0.3872(6) 0.9986(6) 0.0376(3) 0.075(2) Uani 1 1 d . . .
Fe2 Fe 0.92893(7) 0.13187(6) 0.15274(3) 0.0472(3) Uani 1 1 d . . .
N2 N 1.1162(4) 0.3898(3) 0.22510(18) 0.0456(11) Uani 1 1 d . . .
O2 O 1.0980(4) 0.3606(3) -0.00139(16) 0.0567(11) Uani 1 1 d . . .
C2 C 1.3063(5) 0.3764(4) 0.0680(3) 0.0558(16) Uani 1 1 d . . .
H2 H 1.3191 0.3732 0.0323 0.067 Uiso 1 1 calc R . .
N2S N 0.5329(9) 0.5997(9) 0.0448(7) 0.221(7) Uani 1 1 d . . .
C2S C 0.4363(7) 0.9244(6) 0.0726(3) 0.092(2) Uani 1 1 d . . .
H2S2 H 0.5111 0.9459 0.0887 0.139 Uiso 1 1 calc R . .
H2S1 H 0.4457 0.8646 0.0531 0.139 Uiso 1 1 calc R . .
H2S3 H 0.3852 0.9124 0.0996 0.139 Uiso 1 1 calc R . .
O3 O 1.3039(3) 0.3966(3) 0.26215(16) 0.0540(10) Uani 1 1 d . . .
N3 N 0.8937(4) 0.4274(4) 0.21962(19) 0.0510(12) Uani 1 1 d . . .
H3A H 0.895(4) 0.495(3) 0.2216(17) 0.027(12) Uiso 1 1 d . . .
C3 C 1.3955(5) 0.3827(5) 0.1061(3) 0.0652(18) Uani 1 1 d . . .
H3 H 1.4720 0.3848 0.0971 0.078 Uiso 1 1 calc R . .
C3S C 0.4477(9) 0.6191(7) 0.0568(5) 0.124(4) Uani 1 1 d . . .
N4 N 0.8128(4) 0.4020(4) 0.1179(2) 0.0514(13) Uani 1 1 d . . .
H4A H 0.812(5) 0.347(4) 0.117(3) 0.06(2) Uiso 1 1 d . . .
O4 O 0.7161(4) 0.1862(3) 0.01005(18) 0.0749(13) Uani 1 1 d . . .
C4 C 1.3751(5) 0.3859(4) 0.1573(3) 0.0590(16) Uani 1 1 d . . .
H4 H 1.4371 0.3895 0.1838 0.071 Uiso 1 1 calc R . .
C4S C 0.3445(8) 0.6420(6) 0.0744(4) 0.108(3) Uani 1 1 d . . .
H4S1 H 0.2993 0.5830 0.0773 0.162 Uiso 1 1 calc R . .
H4S3 H 0.3026 0.6867 0.0500 0.162 Uiso 1 1 calc R . .
H4S2 H 0.3579 0.6728 0.1086 0.162 Uiso 1 1 calc R . .
O5 O 0.7185(4) 0.1262(3) 0.27926(19) 0.0627(12) Uani 1 1 d . . .
N5 N 0.9971(4) 0.3932(3) 0.06909(18) 0.0485(12) Uani 1 1 d . . .
C5 C 1.2631(5) 0.3840(4) 0.1701(2) 0.0454(13) Uani 1 1 d . . .
N6 N 0.7418(4) 0.1489(3) 0.1451(2) 0.0547(13) Uani 1 1 d . . .
C6 C 1.2272(5) 0.3902(4) 0.2242(3) 0.0528(15) Uani 1 1 d . . .
N7 N 0.8711(4) 0.1201(3) 0.2295(2) 0.0505(12) Uani 1 1 d . . .
C7 C 1.0715(5) 0.3990(4) 0.2744(2) 0.0521(15) Uani 1 1 d . . .
H7A H 1.0867 0.4648 0.2884 0.063 Uiso 1 1 calc R . .
H7B H 1.1093 0.3518 0.2993 0.063 Uiso 1 1 calc R . .
C8 C 0.9425(5) 0.3802(4) 0.2672(2) 0.0466(14) Uani 1 1 d . . .
H8A H 0.9277 0.3098 0.2650 0.056 Uiso 1 1 calc R . .
H8B H 0.9063 0.4060 0.2973 0.056 Uiso 1 1 calc R . .
N8 N 1.0863(4) 0.0862(4) 0.2089(2) 0.0518(12) Uani 1 1 d . . .
H8C H 1.090(4) 0.022(3) 0.2190(18) 0.033(13) Uiso 1 1 d . . .
N9 N 1.0813(5) 0.1194(4) 0.1038(2) 0.0580(14) Uani 1 1 d . . .
H9C H 1.090(5) 0.183(4) 0.100(2) 0.048(17) Uiso 1 1 d . . .
C9 C 0.7727(5) 0.4005(4) 0.2072(2) 0.0534(15) Uani 1 1 d . . .
H9A H 0.7254 0.4294 0.2329 0.064 Uiso 1 1 calc R . .
H9B H 0.7640 0.3294 0.2083 0.064 Uiso 1 1 calc R . .
N10 N 0.8645(5) 0.1387(3) 0.07011(19) 0.0537(13) Uani 1 1 d . . .
C10 C 0.7343(5) 0.4379(4) 0.1534(2) 0.0563(16) Uani 1 1 d . . .
H10A H 0.6555 0.4154 0.1424 0.068 Uiso 1 1 calc R . .
H10B H 0.7343 0.5095 0.1534 0.068 Uiso 1 1 calc R . .
N11 N 1.0352(4) 0.5479(3) 0.15171(18) 0.0476(11) Uani 1 1 d . . .
C11 C 0.8016(5) 0.4454(4) 0.0661(2) 0.0562(15) Uani 1 1 d . . .
H11A H 0.8145 0.5161 0.0686 0.067 Uiso 1 1 calc R . .
H11B H 0.7237 0.4338 0.0487 0.067 Uiso 1 1 calc R . .
N12 N 1.0721(4) 0.6948(3) 0.1264(2) 0.0521(12) Uani 1 1 d . . .
C12 C 0.8897(5) 0.3993(4) 0.0358(2) 0.0529(15) Uani 1 1 d . . .
H12A H 0.8642 0.3338 0.0243 0.064 Uiso 1 1 calc R . .
H12B H 0.9003 0.4384 0.0046 0.064 Uiso 1 1 calc R . .
N13 N 0.8944(4) -0.0275(3) 0.14535(19) 0.0508(12) Uani 1 1 d . . .
C13 C 1.0898(5) 0.3737(4) 0.0458(2) 0.0512(15) Uani 1 1 d . . .
N14 N 0.8059(4) -0.1630(3) 0.1186(2) 0.0527(12) Uani 1 1 d . . .
C14 C 0.6854(5) 0.1629(4) 0.0989(3) 0.0582(16) Uani 1 1 d . . .
C15 C 0.5669(6) 0.1751(5) 0.0935(3) 0.075(2) Uani 1 1 d . . .
H30 H 0.5257 0.1854 0.0604 0.090 Uiso 1 1 calc R . .
C16 C 0.5116(6) 0.1712(5) 0.1388(4) 0.077(2) Uani 1 1 d . . .
H28 H 0.4308 0.1791 0.1363 0.093 Uiso 1 1 calc R . .
C17 C 0.5689(5) 0.1567(5) 0.1856(3) 0.0683(19) Uani 1 1 d . . .
H33 H 0.5296 0.1541 0.2160 0.082 Uiso 1 1 calc R . .
C18 C 0.6880(5) 0.1454(4) 0.1887(3) 0.0547(16) Uani 1 1 d . . .
C19 C 0.7611(6) 0.1292(4) 0.2371(3) 0.0559(16) Uani 1 1 d . . .
C20 C 0.9544(5) 0.1060(5) 0.2747(2) 0.0562(16) Uani 1 1 d . . .
H20A H 0.9534 0.0378 0.2862 0.067 Uiso 1 1 calc R . .
H20B H 0.9351 0.1477 0.3036 0.067 Uiso 1 1 calc R . .
C21 C 1.0710(5) 0.1316(4) 0.2596(2) 0.0550(16) Uani 1 1 d . . .
H21A H 1.0784 0.2027 0.2570 0.066 Uiso 1 1 calc R . .
H21B H 1.1308 0.1081 0.2864 0.066 Uiso 1 1 calc R . .
C22 C 1.1921(5) 0.1174(4) 0.1861(3) 0.0547(16) Uani 1 1 d . . .
H22A H 1.2609 0.0911 0.2066 0.066 Uiso 1 1 calc R . .
H22B H 1.1976 0.1888 0.1859 0.066 Uiso 1 1 calc R . .
C23 C 1.1835(5) 0.0789(5) 0.1316(3) 0.0621(17) Uani 1 1 d . . .
H23A H 1.2520 0.0977 0.1145 0.075 Uiso 1 1 calc R . .
H23B H 1.1786 0.0074 0.1320 0.075 Uiso 1 1 calc R . .
C24 C 1.0488(5) 0.0806(5) 0.0527(2) 0.0622(17) Uani 1 1 d . . .
H24A H 1.0329 0.0105 0.0548 0.075 Uiso 1 1 calc R . .
H24B H 1.1113 0.0902 0.0302 0.075 Uiso 1 1 calc R . .
C25 C 0.9429(6) 0.1339(4) 0.0311(3) 0.0607(17) Uani 1 1 d . . .
H25A H 0.9634 0.2000 0.0207 0.073 Uiso 1 1 calc R . .
H25B H 0.9067 0.0999 0.0001 0.073 Uiso 1 1 calc R . .
C26 C 0.7584(6) 0.1650(4) 0.0552(3) 0.0583(16) Uani 1 1 d . . .
C27 C 0.8290(5) -0.0711(4) 0.1077(3) 0.0566(16) Uani 1 1 d . . .
H27 H 0.8013 -0.0401 0.0761 0.068 Uiso 1 1 calc R . .
C28 C 0.8589(5) -0.1827(4) 0.1668(3) 0.0581(16) Uani 1 1 d . . .
H28A H 0.8585 -0.2421 0.1853 0.070 Uiso 1 1 calc R . .
C29 C 0.9129(5) -0.0985(4) 0.1828(2) 0.0555(15) Uani 1 1 d . . .
H29 H 0.9571 -0.0901 0.2153 0.067 Uiso 1 1 calc R . .
C30 C 0.7392(6) -0.2336(4) 0.0860(3) 0.074(2) Uani 1 1 d . . .
H30A H 0.6816 -0.1998 0.0626 0.111 Uiso 1 1 calc R . .
H30B H 0.7009 -0.2783 0.1080 0.111 Uiso 1 1 calc R . .
H30C H 0.7904 -0.2700 0.0654 0.111 Uiso 1 1 calc R . .
C31 C 1.0268(5) 0.6086(4) 0.1125(2) 0.0486(14) Uani 1 1 d . . .
H31 H 0.9929 0.5934 0.0786 0.058 Uiso 1 1 calc R . .
C32 C 1.1113(5) 0.6909(4) 0.1772(3) 0.0539(15) Uani 1 1 d . . .
H32 H 1.1474 0.7410 0.1978 0.065 Uiso 1 1 calc R . .
C33 C 1.0881(5) 0.6010(4) 0.1920(2) 0.0530(15) Uani 1 1 d . . .
H33A H 1.1061 0.5769 0.2262 0.064 Uiso 1 1 calc R . .
C34 C 1.0775(6) 0.7778(4) 0.0922(2) 0.0678(18) Uani 1 1 d . . .
H34A H 1.1519 0.7787 0.0780 0.102 Uiso 1 1 calc R . .
H34B H 1.0681 0.8374 0.1118 0.102 Uiso 1 1 calc R . .
H34C H 1.0162 0.7731 0.0636 0.102 Uiso 1 1 calc R . .

loop_
_atom_site_aniso_label
_atom_site_aniso_U_11
_atom_site_aniso_U_22
_atom_site_aniso_U_33
_atom_site_aniso_U_23
_atom_site_aniso_U_13
_atom_site_aniso_U_12
Fe1 0.0458(5) 0.0447(5) 0.0433(5) -0.0007(4) 0.0063(4) -0.0013(4)
N1 0.046(3) 0.041(3) 0.053(3) -0.002(2) 0.012(2) 0.002(2)
O1 0.057(2) 0.048(2) 0.043(2) 0.0019(17) 0.0092(18) -0.0031(19)
C1 0.064(4) 0.030(3) 0.045(3) -0.002(2) 0.011(3) 0.002(2)
N1S 0.093(5) 0.092(5) 0.091(5) 0.011(4) -0.004(4) 0.002(4)
C1S 0.069(5) 0.091(6) 0.067(5) -0.014(5) 0.013(4) -0.008(4)
Fe2 0.0488(5) 0.0455(5) 0.0481(5) 0.0008(4) 0.0086(4) -0.0003(4)
N2 0.053(3) 0.040(3) 0.042(3) 0.002(2) 0.003(2) 0.000(2)
O2 0.070(3) 0.059(3) 0.042(3) -0.0013(19) 0.013(2) 0.001(2)
C2 0.051(3) 0.059(4) 0.059(4) -0.001(3) 0.015(3) -0.003(3)
N2S 0.104(8) 0.242(14) 0.33(2) -0.020(12) 0.089(11) -0.018(8)
C2S 0.093(6) 0.103(6) 0.078(6) 0.007(5) -0.004(5) -0.002(5)
O3 0.058(2) 0.046(2) 0.055(3) 0.0003(19) -0.007(2) -0.0049(19)
N3 0.057(3) 0.044(3) 0.052(3) -0.006(2) 0.006(2) -0.004(2)
C3 0.051(4) 0.079(5) 0.067(5) -0.002(4) 0.011(3) 0.010(3)
C3S 0.084(7) 0.119(9) 0.175(12) 0.010(7) 0.037(7) -0.008(6)
N4 0.046(3) 0.049(3) 0.060(4) -0.005(3) 0.008(2) -0.001(3)
O4 0.085(3) 0.068(3) 0.066(3) 0.000(2) -0.018(3) 0.003(2)
C4 0.050(3) 0.061(4) 0.065(5) -0.002(3) 0.003(3) -0.002(3)
C4S 0.123(8) 0.106(7) 0.094(7) 0.012(5) 0.013(6) 0.022(6)
O5 0.069(3) 0.051(3) 0.075(3) 0.007(2) 0.038(2) 0.007(2)
N5 0.056(3) 0.046(3) 0.043(3) 0.003(2) 0.000(2) 0.000(2)
C5 0.043(3) 0.038(3) 0.053(4) -0.004(3) -0.003(3) -0.004(2)
N6 0.050(3) 0.046(3) 0.068(4) -0.001(3) 0.008(3) -0.005(2)
C6 0.063(4) 0.039(3) 0.056(4) -0.004(3) 0.007(3) 0.002(3)
N7 0.054(3) 0.050(3) 0.051(3) -0.002(2) 0.020(2) 0.000(2)
C7 0.063(4) 0.048(3) 0.045(4) 0.003(3) 0.005(3) -0.007(3)
C8 0.062(4) 0.042(3) 0.037(3) -0.003(2) 0.010(3) 0.000(3)
N8 0.056(3) 0.044(3) 0.056(3) 0.007(2) 0.007(2) -0.002(2)
N9 0.063(3) 0.053(3) 0.059(4) -0.001(3) 0.012(3) 0.001(3)
C9 0.049(3) 0.051(4) 0.063(4) -0.012(3) 0.017(3) -0.008(3)
N10 0.069(3) 0.049(3) 0.042(3) -0.002(2) -0.002(3) -0.002(2)
C10 0.047(3) 0.053(4) 0.070(4) 0.000(3) 0.012(3) 0.000(3)
N11 0.052(3) 0.045(3) 0.045(3) -0.009(2) 0.000(2) 0.001(2)
C11 0.057(4) 0.052(4) 0.059(4) -0.001(3) 0.003(3) 0.003(3)
N12 0.060(3) 0.044(3) 0.055(3) 0.002(2) 0.016(3) -0.001(2)
C12 0.060(4) 0.051(3) 0.046(4) -0.001(3) -0.003(3) 0.004(3)
N13 0.050(3) 0.051(3) 0.052(3) -0.001(2) 0.008(2) 0.005(2)
C13 0.064(4) 0.041(3) 0.050(4) 0.000(3) 0.010(3) -0.002(3)
N14 0.055(3) 0.040(3) 0.063(3) -0.006(2) 0.004(3) 0.000(2)
C14 0.057(4) 0.039(3) 0.076(5) 0.002(3) -0.001(4) -0.007(3)
C15 0.064(4) 0.054(4) 0.101(6) 0.009(4) -0.019(4) 0.004(3)
C16 0.052(4) 0.065(5) 0.115(7) 0.001(5) 0.009(5) -0.007(3)
C17 0.052(4) 0.055(4) 0.101(6) 0.004(4) 0.022(4) 0.000(3)
C18 0.056(4) 0.038(3) 0.071(5) -0.001(3) 0.009(3) -0.001(3)
C19 0.067(4) 0.030(3) 0.074(5) -0.003(3) 0.021(4) -0.002(3)
C20 0.065(4) 0.065(4) 0.039(3) 0.004(3) 0.006(3) 0.001(3)
C21 0.057(4) 0.051(4) 0.054(4) -0.006(3) -0.008(3) 0.006(3)
C22 0.044(3) 0.059(4) 0.061(4) 0.002(3) 0.007(3) 0.000(3)
C23 0.050(3) 0.069(4) 0.069(5) 0.003(4) 0.015(3) 0.000(3)
C24 0.070(4) 0.063(4) 0.057(4) -0.017(3) 0.022(3) -0.002(3)
C25 0.086(5) 0.046(4) 0.052(4) 0.005(3) 0.012(4) -0.010(3)
C26 0.072(4) 0.042(3) 0.058(4) 0.003(3) -0.004(4) 0.001(3)
C27 0.059(4) 0.050(4) 0.061(4) 0.007(3) 0.007(3) -0.001(3)
C28 0.065(4) 0.044(4) 0.068(4) 0.012(3) 0.018(3) -0.001(3)
C29 0.068(4) 0.055(4) 0.045(4) 0.000(3) 0.011(3) 0.001(3)
C30 0.083(4) 0.050(4) 0.088(5) -0.012(4) -0.004(4) -0.009(4)
C31 0.049(3) 0.044(3) 0.052(4) -0.004(3) 0.000(3) 0.002(3)
C32 0.049(3) 0.045(3) 0.067(4) -0.005(3) 0.001(3) -0.004(3)
C33 0.063(4) 0.050(4) 0.045(4) 0.007(3) 0.002(3) 0.002(3)
C34 0.106(5) 0.045(3) 0.054(4) 0.007(3) 0.017(4) 0.001(4)

loop_
_atom_type_symbol
_atom_type_description
_atom_type_scat_dispersion_real
_atom_type_scat_dispersion_imag
_atom_type_scat_source
C C 0.0033 0.0016 'International Tables Vol C Tables 4.2.6.8 and 6.1.1.4'
H H 0.0000 0.0000 'International Tables Vol C Tables 4.2.6.8 and 6.1.1.4'
N N 0.0061 0.0033 'International Tables Vol C Tables 4.2.6.8 and 6.1.1.4'
O O 0.0106 0.0060 'International Tables Vol C Tables 4.2.6.8 and 6.1.1.4'
Fe Fe 0.3463 0.8444 'International Tables Vol C Tables 4.2.6.8 and 6.1.1.4'

loop_
_geom_angle_atom_site_label_1
_geom_angle_atom_site_label_2
_geom_angle_atom_site_label_3
_geom_angle
_geom_angle_site_symmetry_1
_geom_angle_site_symmetry_3
_geom_angle_publ_flag
O1 Fe1 N5 97.80(16) . . ?
O1 Fe1 N2 93.70(16) . . ?
N5 Fe1 N2 141.92(19) . . ?
O1 Fe1 N1 99.56(15) . . ?
N5 Fe1 N1 71.01(18) . . ?
N2 Fe1 N1 71.33(18) . . ?
O1 Fe1 N11 176.55(17) . . ?
N5 Fe1 N11 85.58(17) . . ?
N2 Fe1 N11 84.01(16) . . ?
N1 Fe1 N11 82.17(16) . . ?
O1 Fe1 N3 93.25(17) . . ?
N5 Fe1 N3 142.04(18) . . ?
N2 Fe1 N3 72.64(17) . . ?
N1 Fe1 N3 142.35(18) . . ?
N11 Fe1 N3 83.61(17) . . ?
O1 Fe1 N4 86.25(18) . . ?
N5 Fe1 N4 71.33(18) . . ?
N2 Fe1 N4 145.90(19) . . ?
N1 Fe1 N4 142.33(19) . . ?
N11 Fe1 N4 94.20(18) . . ?
N3 Fe1 N4 73.32(18) . . ?
C1 N1 C5 120.8(5) . . ?
C1 N1 Fe1 119.3(4) . . ?
C5 N1 Fe1 119.7(4) . . ?
Fe1 O1 Fe2 170.1(2) . . ?
N1 C1 C2 121.7(6) . . ?
N1 C1 C13 115.5(5) . . ?
C2 C1 C13 122.7(6) . . ?
N1S C1S C2S 179.4(9) . . ?
O1 Fe2 N7 95.26(16) . . ?
O1 Fe2 N6 98.58(16) . . ?
N7 Fe2 N6 71.9(2) . . ?
O1 Fe2 N10 96.03(17) . . ?
N7 Fe2 N10 141.8(2) . . ?
N6 Fe2 N10 70.4(2) . . ?
O1 Fe2 N13 175.59(16) . . ?
N7 Fe2 N13 86.22(17) . . ?
N6 Fe2 N13 85.83(17) . . ?
N10 Fe2 N13 85.28(17) . . ?
O1 Fe2 N9 85.12(18) . . ?
N7 Fe2 N9 146.2(2) . . ?
N6 Fe2 N9 141.6(2) . . ?
N10 Fe2 N9 71.2(2) . . ?
N13 Fe2 N9 91.33(18) . . ?
O1 Fe2 N8 91.52(17) . . ?
N7 Fe2 N8 72.98(18) . . ?
N6 Fe2 N8 144.15(19) . . ?
N10 Fe2 N8 142.78(19) . . ?
N13 Fe2 N8 84.94(18) . . ?
N9 Fe2 N8 73.22(19) . . ?
C6 N2 C7 118.1(5) . . ?
C6 N2 Fe1 121.7(4) . . ?
C7 N2 Fe1 120.0(4) . . ?
C3 C2 C1 117.4(6) . . ?
C3 C2 H2 121.3 . . ?
C1 C2 H2 121.3 . . ?
C1S C2S H2S2 109.5 . . ?
C1S C2S H2S1 109.5 . . ?
H2S2 C2S H2S1 109.5 . . ?
C1S C2S H2S3 109.5 . . ?
H2S2 C2S H2S3 109.5 . . ?
H2S1 C2S H2S3 109.5 . . ?
C8 N3 C9 111.1(5) . . ?
C8 N3 Fe1 109.1(3) . . ?
C9 N3 Fe1 110.9(3) . . ?
C8 N3 H3A 113(3) . . ?
C9 N3 H3A 106(3) . . ?
Fe1 N3 H3A 106(3) . . ?
C2 C3 C4 120.3(6) . . ?
C2 C3 H3 119.8 . . ?
C4 C3 H3 119.8 . . ?
N2S C3S C4S 176.8(17) . . ?
C10 N4 C11 115.8(5) . . ?
C10 N4 Fe1 114.6(4) . . ?
C11 N4 Fe1 113.6(4) . . ?
C10 N4 H4A 110(5) . . ?
C11 N4 H4A 113(5) . . ?
Fe1 N4 H4A 86(5) . . ?
C3 C4 C5 119.4(6) . . ?
C3 C4 H4 120.3 . . ?
C5 C4 H4 120.3 . . ?
C3S C4S H4S1 109.5 . . ?
C3S C4S H4S3 109.5 . . ?
H4S1 C4S H4S3 109.5 . . ?
C3S C4S H4S2 109.5 . . ?
H4S1 C4S H4S2 109.5 . . ?
H4S3 C4S H4S2 109.5 . . ?
C13 N5 C12 116.4(5) . . ?
C13 N5 Fe1 121.4(4) . . ?
C12 N5 Fe1 121.1(4) . . ?
N1 C5 C4 120.3(6) . . ?
N1 C5 C6 114.2(5) . . ?
C4 C5 C6 125.5(6) . . ?
C14 N6 C18 121.9(5) . . ?
C14 N6 Fe2 120.2(4) . . ?
C18 N6 Fe2 117.9(4) . . ?
O3 C6 N2 128.2(6) . . ?
O3 C6 C5 118.9(5) . . ?
N2 C6 C5 112.9(5) . . ?
C19 N7 C20 118.5(5) . . ?
C19 N7 Fe2 121.6(5) . . ?
C20 N7 Fe2 119.9(4) . . ?
N2 C7 C8 108.8(5) . . ?
N2 C7 H7A 109.9 . . ?
C8 C7 H7A 109.9 . . ?
N2 C7 H7B 109.9 . . ?
C8 C7 H7B 109.9 . . ?
H7A C7 H7B 108.3 . . ?
N3 C8 C7 109.0(5) . . ?
N3 C8 H8A 109.9 . . ?
C7 C8 H8A 109.9 . . ?
N3 C8 H8B 109.9 . . ?
C7 C8 H8B 109.9 . . ?
H8A C8 H8B 108.3 . . ?
C21 N8 C22 114.1(5) . . ?
C21 N8 Fe2 106.3(3) . . ?
C22 N8 Fe2 108.3(4) . . ?
C21 N8 H8C 100(3) . . ?
C22 N8 H8C 112(3) . . ?
Fe2 N8 H8C 117(3) . . ?
C24 N9 C23 116.2(5) . . ?
C24 N9 Fe2 112.6(4) . . ?
C23 N9 Fe2 114.0(4) . . ?
C24 N9 H9C 107(4) . . ?
C23 N9 H9C 110(4) . . ?
Fe2 N9 H9C 95(4) . . ?
N3 C9 C10 107.9(5) . . ?
N3 C9 H9A 110.1 . . ?
C10 C9 H9A 110.1 . . ?
N3 C9 H9B 110.1 . . ?
C10 C9 H9B 110.1 . . ?
H9A C9 H9B 108.4 . . ?
C26 N10 C25 117.5(5) . . ?
C26 N10 Fe2 121.3(4) . . ?
C25 N10 Fe2 120.0(4) . . ?
N4 C10 C9 108.5(5) . . ?
N4 C10 H10A 110.0 . . ?
C9 C10 H10A 110.0 . . ?
N4 C10 H10B 110.0 . . ?
C9 C10 H10B 110.0 . . ?
H10A C10 H10B 108.4 . . ?
C31 N11 C33 103.7(5) . . ?
C31 N11 Fe1 130.1(4) . . ?
C33 N11 Fe1 125.6(4) . . ?
N4 C11 C12 107.5(5) . . ?
N4 C11 H11A 110.2 . . ?
C12 C11 H11A 110.2 . . ?
N4 C11 H11B 110.2 . . ?
C12 C11 H11B 110.2 . . ?
H11A C11 H11B 108.5 . . ?
C31 N12 C32 108.3(5) . . ?
C31 N12 C34 125.3(5) . . ?
C32 N12 C34 126.4(5) . . ?
N5 C12 C11 108.4(5) . . ?
N5 C12 H12A 110.0 . . ?
C11 C12 H12A 110.0 . . ?
N5 C12 H12B 110.0 . . ?
C11 C12 H12B 110.0 . . ?
H12A C12 H12B 108.4 . . ?
C27 N13 C29 103.4(5) . . ?
C27 N13 Fe2 126.6(4) . . ?
C29 N13 Fe2 128.6(4) . . ?
O2 C13 N5 128.5(6) . . ?
O2 C13 C1 120.3(6) . . ?
N5 C13 C1 111.1(5) . . ?
C27 N14 C28 107.5(5) . . ?
C27 N14 C30 128.3(6) . . ?
C28 N14 C30 124.2(5) . . ?
N6 C14 C15 120.9(7) . . ?
N6 C14 C26 114.7(5) . . ?
C15 C14 C26 124.4(7) . . ?
C14 C15 C16 116.9(7) . . ?
C14 C15 H30 121.5 . . ?
C16 C15 H30 121.5 . . ?
C17 C16 C15 122.1(6) . . ?
C17 C16 H28 118.9 . . ?
C15 C16 H28 118.9 . . ?
C16 C17 C18 118.4(7) . . ?
C16 C17 H33 120.8 . . ?
C18 C17 H33 120.8 . . ?
N6 C18 C17 119.8(6) . . ?
N6 C18 C19 116.0(5) . . ?
C17 C18 C19 124.2(7) . . ?
O5 C19 N7 127.3(7) . . ?
O5 C19 C18 120.2(6) . . ?
N7 C19 C18 112.5(6) . . ?
N7 C20 C21 108.4(5) . . ?
N7 C20 H20A 110.0 . . ?
C21 C20 H20A 110.0 . . ?
N7 C20 H20B 110.0 . . ?
C21 C20 H20B 110.0 . . ?
H20A C20 H20B 108.4 . . ?
N8 C21 C20 108.9(5) . . ?
N8 C21 H21A 109.9 . . ?
C20 C21 H21A 109.9 . . ?
N8 C21 H21B 109.9 . . ?
C20 C21 H21B 109.9 . . ?
H21A C21 H21B 108.3 . . ?
N8 C22 C23 106.8(5) . . ?
N8 C22 H22A 110.4 . . ?
C23 C22 H22A 110.4 . . ?
N8 C22 H22B 110.4 . . ?
C23 C22 H22B 110.4 . . ?
H22A C22 H22B 108.6 . . ?
N9 C23 C22 107.7(5) . . ?
N9 C23 H23A 110.2 . . ?
C22 C23 H23A 110.2 . . ?
N9 C23 H23B 110.2 . . ?
C22 C23 H23B 110.2 . . ?
H23A C23 H23B 108.5 . . ?
N9 C24 C25 106.9(5) . . ?
N9 C24 H24A 110.3 . . ?
C25 C24 H24A 110.3 . . ?
N9 C24 H24B 110.3 . . ?
C25 C24 H24B 110.3 . . ?
H24A C24 H24B 108.6 . . ?
N10 C25 C24 109.0(5) . . ?
N10 C25 H25A 109.9 . . ?
C24 C25 H25A 109.9 . . ?
N10 C25 H25B 109.9 . . ?
C24 C25 H25B 109.9 . . ?
H25A C25 H25B 108.3 . . ?
O4 C26 N10 127.6(6) . . ?
O4 C26 C14 120.5(6) . . ?
N10 C26 C14 111.8(6) . . ?
N13 C27 N14 113.1(5) . . ?
N13 C27 H27 123.5 . . ?
N14 C27 H27 123.5 . . ?
N14 C28 C29 105.1(5) . . ?
N14 C28 H28A 127.4 . . ?
C29 C28 H28A 127.4 . . ?
C28 C29 N13 110.9(6) . . ?
C28 C29 H29 124.5 . . ?
N13 C29 H29 124.5 . . ?
N14 C30 H30A 109.5 . . ?
N14 C30 H30B 109.5 . . ?
H30A C30 H30B 109.5 . . ?
N14 C30 H30C 109.5 . . ?
H30A C30 H30C 109.5 . . ?
H30B C30 H30C 109.5 . . ?
N11 C31 N12 111.3(5) . . ?
N11 C31 H31 124.3 . . ?
N12 C31 H31 124.3 . . ?
C33 C32 N12 104.9(5) . . ?
C33 C32 H32 127.5 . . ?
N12 C32 H32 127.5 . . ?
C32 C33 N11 111.7(5) . . ?
C32 C33 H33A 124.1 . . ?
N11 C33 H33A 124.1 . . ?
N12 C34 H34A 109.5 . . ?
N12 C34 H34B 109.5 . . ?
H34A C34 H34B 109.5 . . ?
N12 C34 H34C 109.5 . . ?
H34A C34 H34C 109.5 . . ?
H34B C34 H34C 109.5 . . ?

loop_
_geom_bond_atom_site_label_1
_geom_bond_atom_site_label_2
_geom_bond_distance
_geom_bond_site_symmetry_2
_geom_bond_publ_flag
Fe1 O1 1.815(3) . ?
Fe1 N5 2.184(5) . ?
Fe1 N2 2.195(5) . ?
Fe1 N1 2.197(4) . ?
Fe1 N11 2.271(5) . ?
Fe1 N3 2.280(5) . ?
Fe1 N4 2.295(5) . ?
N1 C1 1.316(7) . ?
N1 C5 1.336(7) . ?
O1 Fe2 1.817(3) . ?
C1 C2 1.410(8) . ?
C1 C13 1.492(9) . ?
N1S C1S 1.156(9) . ?
C1S C2S 1.450(11) . ?
Fe2 N7 2.169(5) . ?
Fe2 N6 2.197(5) . ?
Fe2 N10 2.198(5) . ?
Fe2 N13 2.246(5) . ?
Fe2 N9 2.297(5) . ?
Fe2 N8 2.321(5) . ?
N2 C6 1.304(8) . ?
N2 C7 1.432(7) . ?
O2 C13 1.247(7) . ?
C2 C3 1.368(9) . ?
C2 H2 0.9500 . ?
N2S C3S 1.108(12) . ?
C2S H2S2 0.9800 . ?
C2S H2S1 0.9800 . ?
C2S H2S3 0.9800 . ?
O3 C6 1.268(7) . ?
N3 C8 1.460(7) . ?
N3 C9 1.471(7) . ?
N3 H3A 0.93(4) . ?
C3 C4 1.370(9) . ?
C3 H3 0.9500 . ?
C3S C4S 1.373(13) . ?
N4 C10 1.452(7) . ?
N4 C11 1.463(8) . ?
N4 H4A 0.76(6) . ?
O4 C26 1.259(7) . ?
C4 C5 1.387(8) . ?
C4 H4 0.9500 . ?
C4S H4S1 0.9800 . ?
C4S H4S3 0.9800 . ?
C4S H4S2 0.9800 . ?
O5 C19 1.246(8) . ?
N5 C13 1.323(8) . ?
N5 C12 1.456(7) . ?
C5 C6 1.505(9) . ?
N6 C14 1.322(8) . ?
N6 C18 1.348(8) . ?
N7 C19 1.330(8) . ?
N7 C20 1.460(8) . ?
C7 C8 1.529(8) . ?
C7 H7A 0.9900 . ?
C7 H7B 0.9900 . ?
C8 H8A 0.9900 . ?
C8 H8B 0.9900 . ?
N8 C21 1.482(8) . ?
N8 C22 1.490(7) . ?
N8 H8C 0.93(5) . ?
N9 C24 1.444(8) . ?
N9 C23 1.449(8) . ?
N9 H9C 0.89(5) . ?
C9 C10 1.512(9) . ?
C9 H9A 0.9900 . ?
C9 H9B 0.9900 . ?
N10 C26 1.316(8) . ?
N10 C25 1.434(8) . ?
C10 H10A 0.9900 . ?
C10 H10B 0.9900 . ?
N11 C31 1.314(7) . ?
N11 C33 1.372(7) . ?
C11 C12 1.500(8) . ?
C11 H11A 0.9900 . ?
C11 H11B 0.9900 . ?
N12 C31 1.340(7) . ?
N12 C32 1.348(8) . ?
N12 C34 1.456(7) . ?
C12 H12A 0.9900 . ?
C12 H12B 0.9900 . ?
N13 C27 1.325(7) . ?
N13 C29 1.382(7) . ?
N14 C27 1.336(7) . ?
N14 C28 1.366(8) . ?
N14 C30 1.466(7) . ?
C14 C15 1.393(9) . ?
C14 C26 1.485(9) . ?
C15 C16 1.397(10) . ?
C15 H30 0.9500 . ?
C16 C17 1.342(10) . ?
C16 H28 0.9500 . ?
C17 C18 1.400(9) . ?
C17 H33 0.9500 . ?
C18 C19 1.462(9) . ?
C20 C21 1.501(9) . ?
C20 H20A 0.9900 . ?
C20 H20B 0.9900 . ?
C21 H21A 0.9900 . ?
C21 H21B 0.9900 . ?
C22 C23 1.501(9) . ?
C22 H22A 0.9900 . ?
C22 H22B 0.9900 . ?
C23 H23A 0.9900 . ?
C23 H23B 0.9900 . ?
C24 C25 1.503(9) . ?
C24 H24A 0.9900 . ?
C24 H24B 0.9900 . ?
C25 H25A 0.9900 . ?
C25 H25B 0.9900 . ?
C27 H27 0.9500 . ?
C28 C29 1.370(8) . ?
C28 H28A 0.9500 . ?
C29 H29 0.9500 . ?
C30 H30A 0.9800 . ?
C30 H30B 0.9800 . ?
C30 H30C 0.9800 . ?
C31 H31 0.9500 . ?
C32 C33 1.336(8) . ?
C32 H32 0.9500 . ?
C33 H33A 0.9500 . ?
C34 H34A 0.9800 . ?
C34 H34B 0.9800 . ?
C34 H34C 0.9800 . ?

loop_
_geom_torsion_atom_site_label_1
_geom_torsion_atom_site_label_2
_geom_torsion_atom_site_label_3
_geom_torsion_atom_site_label_4
_geom_torsion
_geom_torsion_site_symmetry_1
_geom_torsion_site_symmetry_2
_geom_torsion_site_symmetry_3
_geom_torsion_site_symmetry_4
_geom_torsion_publ_flag
O1 Fe1 N1 C1 90.6(4) . . . . ?
N5 Fe1 N1 C1 -4.4(4) . . . . ?
N2 Fe1 N1 C1 -178.7(4) . . . . ?
N11 Fe1 N1 C1 -92.4(4) . . . . ?
N3 Fe1 N1 C1 -161.2(4) . . . . ?
N4 Fe1 N1 C1 -5.7(5) . . . . ?
O1 Fe1 N1 C5 -94.1(4) . . . . ?
N5 Fe1 N1 C5 170.9(4) . . . . ?
N2 Fe1 N1 C5 -3.4(4) . . . . ?
N11 Fe1 N1 C5 82.9(4) . . . . ?
N3 Fe1 N1 C5 14.1(5) . . . . ?
N4 Fe1 N1 C5 169.6(4) . . . . ?
C5 N1 C1 C2 0.0(8) . . . . ?
Fe1 N1 C1 C2 175.3(4) . . . . ?
C5 N1 C1 C13 -177.0(4) . . . . ?
Fe1 N1 C1 C13 -1.7(6) . . . . ?
O1 Fe1 N2 C6 102.0(4) . . . . ?
N5 Fe1 N2 C6 -5.7(5) . . . . ?
N1 Fe1 N2 C6 3.1(4) . . . . ?
N11 Fe1 N2 C6 -80.6(4) . . . . ?
N3 Fe1 N2 C6 -165.8(5) . . . . ?
N4 Fe1 N2 C6 -169.3(4) . . . . ?
O1 Fe1 N2 C7 -82.9(4) . . . . ?
N5 Fe1 N2 C7 169.5(3) . . . . ?
N1 Fe1 N2 C7 178.3(4) . . . . ?
N11 Fe1 N2 C7 94.6(4) . . . . ?
N3 Fe1 N2 C7 9.4(4) . . . . ?
N4 Fe1 N2 C7 5.9(6) . . . . ?
N1 C1 C2 C3 -0.4(8) . . . . ?
C13 C1 C2 C3 176.4(5) . . . . ?
O1 Fe1 N3 C8 61.0(4) . . . . ?
N5 Fe1 N3 C8 168.1(3) . . . . ?
N2 Fe1 N3 C8 -31.9(3) . . . . ?
N1 Fe1 N3 C8 -49.2(5) . . . . ?
N11 Fe1 N3 C8 -117.5(4) . . . . ?
N4 Fe1 N3 C8 146.1(4) . . . . ?
O1 Fe1 N3 C9 -61.6(4) . . . . ?
N5 Fe1 N3 C9 45.5(5) . . . . ?
N2 Fe1 N3 C9 -154.5(4) . . . . ?
N1 Fe1 N3 C9 -171.9(3) . . . . ?
N11 Fe1 N3 C9 119.8(4) . . . . ?
N4 Fe1 N3 C9 23.5(4) . . . . ?
C1 C2 C3 C4 0.8(9) . . . . ?
O1 Fe1 N4 C10 100.7(4) . . . . ?
N5 Fe1 N4 C10 -159.7(5) . . . . ?
N2 Fe1 N4 C10 9.7(6) . . . . ?
N1 Fe1 N4 C10 -158.5(4) . . . . ?
N11 Fe1 N4 C10 -75.8(4) . . . . ?
N3 Fe1 N4 C10 6.2(4) . . . . ?
O1 Fe1 N4 C11 -123.0(4) . . . . ?
N5 Fe1 N4 C11 -23.5(4) . . . . ?
N2 Fe1 N4 C11 145.9(4) . . . . ?
N1 Fe1 N4 C11 -22.2(6) . . . . ?
N11 Fe1 N4 C11 60.4(4) . . . . ?
N3 Fe1 N4 C11 142.5(5) . . . . ?
C2 C3 C4 C5 -0.8(9) . . . . ?
O1 Fe1 N5 C13 -86.2(4) . . . . ?
N2 Fe1 N5 C13 20.1(5) . . . . ?
N1 Fe1 N5 C13 11.3(4) . . . . ?
N11 Fe1 N5 C13 94.5(4) . . . . ?
N3 Fe1 N5 C13 168.2(4) . . . . ?
N4 Fe1 N5 C13 -169.5(5) . . . . ?
O1 Fe1 N5 C12 81.0(4) . . . . ?
N2 Fe1 N5 C12 -172.7(4) . . . . ?
N1 Fe1 N5 C12 178.5(4) . . . . ?
N11 Fe1 N5 C12 -98.3(4) . . . . ?
N3 Fe1 N5 C12 -24.6(5) . . . . ?
N4 Fe1 N5 C12 -2.3(4) . . . . ?
C1 N1 C5 C4 0.0(8) . . . . ?
Fe1 N1 C5 C4 -175.3(4) . . . . ?
C1 N1 C5 C6 178.5(4) . . . . ?
Fe1 N1 C5 C6 3.3(6) . . . . ?
C3 C4 C5 N1 0.4(9) . . . . ?
C3 C4 C5 C6 -178.0(5) . . . . ?
O1 Fe2 N6 C14 87.6(4) . . . . ?
N7 Fe2 N6 C14 -179.7(5) . . . . ?
N10 Fe2 N6 C14 -5.8(4) . . . . ?
N13 Fe2 N6 C14 -92.3(4) . . . . ?
N9 Fe2 N6 C14 -5.4(6) . . . . ?
N8 Fe2 N6 C14 -167.7(4) . . . . ?
O1 Fe2 N6 C18 -91.7(4) . . . . ?
N7 Fe2 N6 C18 1.0(4) . . . . ?
N10 Fe2 N6 C18 174.9(4) . . . . ?
N13 Fe2 N6 C18 88.4(4) . . . . ?
N9 Fe2 N6 C18 175.3(4) . . . . ?
N8 Fe2 N6 C18 13.0(6) . . . . ?
C7 N2 C6 O3 0.9(9) . . . . ?
Fe1 N2 C6 O3 176.2(4) . . . . ?
C7 N2 C6 C5 -177.7(4) . . . . ?
Fe1 N2 C6 C5 -2.5(6) . . . . ?
N1 C5 C6 O3 -179.4(5) . . . . ?
C4 C5 C6 O3 -0.9(8) . . . . ?
N1 C5 C6 N2 -0.6(7) . . . . ?
C4 C5 C6 N2 177.9(5) . . . . ?
O1 Fe2 N7 C19 96.1(4) . . . . ?
N6 Fe2 N7 C19 -1.2(4) . . . . ?
N10 Fe2 N7 C19 -10.6(6) . . . . ?
N13 Fe2 N7 C19 -88.0(4) . . . . ?
N9 Fe2 N7 C19 -174.8(4) . . . . ?
N8 Fe2 N7 C19 -173.9(4) . . . . ?
O1 Fe2 N7 C20 -81.2(4) . . . . ?
N6 Fe2 N7 C20 -178.5(4) . . . . ?
N10 Fe2 N7 C20 172.1(4) . . . . ?
N13 Fe2 N7 C20 94.7(4) . . . . ?
N9 Fe2 N7 C20 7.9(6) . . . . ?
N8 Fe2 N7 C20 8.8(4) . . . . ?
C6 N2 C7 C8 -170.8(5) . . . . ?
Fe1 N2 C7 C8 13.8(6) . . . . ?
C9 N3 C8 C7 172.2(4) . . . . ?
Fe1 N3 C8 C7 49.7(5) . . . . ?
N2 C7 C8 N3 -41.5(6) . . . . ?
O1 Fe2 N8 C21 62.5(4) . . . . ?
N7 Fe2 N8 C21 -32.5(4) . . . . ?
N6 Fe2 N8 C21 -44.4(5) . . . . ?
N10 Fe2 N8 C21 164.6(3) . . . . ?
N13 Fe2 N8 C21 -120.1(4) . . . . ?
N9 Fe2 N8 C21 147.0(4) . . . . ?
O1 Fe2 N8 C22 -60.5(4) . . . . ?
N7 Fe2 N8 C22 -155.5(4) . . . . ?
N6 Fe2 N8 C22 -167.4(3) . . . . ?
N10 Fe2 N8 C22 41.6(5) . . . . ?
N13 Fe2 N8 C22 116.9(4) . . . . ?
N9 Fe2 N8 C22 24.0(4) . . . . ?
O1 Fe2 N9 C24 -124.0(4) . . . . ?
N7 Fe2 N9 C24 143.8(4) . . . . ?
N6 Fe2 N9 C24 -26.4(6) . . . . ?
N10 Fe2 N9 C24 -26.0(4) . . . . ?
N13 Fe2 N9 C24 58.6(4) . . . . ?
N8 Fe2 N9 C24 142.9(5) . . . . ?
O1 Fe2 N9 C23 100.9(4) . . . . ?
N7 Fe2 N9 C23 8.7(6) . . . . ?
N6 Fe2 N9 C23 -161.4(4) . . . . ?
N10 Fe2 N9 C23 -161.0(5) . . . . ?
N13 Fe2 N9 C23 -76.4(4) . . . . ?
N8 Fe2 N9 C23 7.9(4) . . . . ?
C8 N3 C9 C10 -170.5(5) . . . . ?
Fe1 N3 C9 C10 -49.0(5) . . . . ?
O1 Fe2 N10 C26 -85.3(5) . . . . ?
N7 Fe2 N10 C26 21.1(6) . . . . ?
N6 Fe2 N10 C26 11.7(4) . . . . ?
N13 Fe2 N10 C26 98.9(5) . . . . ?
N9 Fe2 N10 C26 -168.1(5) . . . . ?
N8 Fe2 N10 C26 174.1(4) . . . . ?
O1 Fe2 N10 C25 81.9(4) . . . . ?
N7 Fe2 N10 C25 -171.7(3) . . . . ?
N6 Fe2 N10 C25 178.8(4) . . . . ?
N13 Fe2 N10 C25 -93.9(4) . . . . ?
N9 Fe2 N10 C25 -0.9(4) . . . . ?
N8 Fe2 N10 C25 -18.7(6) . . . . ?
C11 N4 C10 C9 -169.0(5) . . . . ?
Fe1 N4 C10 C9 -33.7(6) . . . . ?
N3 C9 C10 N4 53.9(6) . . . . ?
N5 Fe1 N11 C31 13.5(5) . . . . ?
N2 Fe1 N11 C31 156.8(5) . . . . ?
N1 Fe1 N11 C31 84.9(5) . . . . ?
N3 Fe1 N11 C31 -130.0(5) . . . . ?
N4 Fe1 N11 C31 -57.4(5) . . . . ?
N5 Fe1 N11 C33 -156.1(5) . . . . ?
N2 Fe1 N11 C33 -12.8(5) . . . . ?
N1 Fe1 N11 C33 -84.7(5) . . . . ?
N3 Fe1 N11 C33 60.4(5) . . . . ?
N4 Fe1 N11 C33 133.0(5) . . . . ?
C10 N4 C11 C12 179.8(5) . . . . ?
Fe1 N4 C11 C12 44.0(6) . . . . ?
C13 N5 C12 C11 -166.0(5) . . . . ?
Fe1 N5 C12 C11 26.2(6) . . . . ?
N4 C11 C12 N5 -43.7(6) . . . . ?
N7 Fe2 N13 C27 125.8(5) . . . . ?
N6 Fe2 N13 C27 53.7(5) . . . . ?
N10 Fe2 N13 C27 -17.0(5) . . . . ?
N9 Fe2 N13 C27 -88.0(5) . . . . ?
N8 Fe2 N13 C27 -161.0(5) . . . . ?
N7 Fe2 N13 C29 -38.1(5) . . . . ?
N6 Fe2 N13 C29 -110.2(5) . . . . ?
N10 Fe2 N13 C29 179.1(5) . . . . ?
N9 Fe2 N13 C29 108.1(5) . . . . ?
N8 Fe2 N13 C29 35.1(5) . . . . ?
C12 N5 C13 O2 0.7(9) . . . . ?
Fe1 N5 C13 O2 168.5(4) . . . . ?
C12 N5 C13 C1 176.9(4) . . . . ?
Fe1 N5 C13 C1 -15.3(6) . . . . ?
N1 C1 C13 O2 -172.8(5) . . . . ?
C2 C1 C13 O2 10.2(8) . . . . ?
N1 C1 C13 N5 10.6(7) . . . . ?
C2 C1 C13 N5 -166.4(5) . . . . ?
C18 N6 C14 C15 0.1(9) . . . . ?
Fe2 N6 C14 C15 -179.2(4) . . . . ?
C18 N6 C14 C26 179.8(5) . . . . ?
Fe2 N6 C14 C26 0.5(7) . . . . ?
N6 C14 C15 C16 -0.2(9) . . . . ?
C26 C14 C15 C16 -179.9(6) . . . . ?
C14 C15 C16 C17 0.1(10) . . . . ?
C15 C16 C17 C18 0.2(10) . . . . ?
C14 N6 C18 C17 0.2(9) . . . . ?
Fe2 N6 C18 C17 179.5(4) . . . . ?
C14 N6 C18 C19 179.9(5) . . . . ?
Fe2 N6 C18 C19 -0.8(6) . . . . ?
C16 C17 C18 N6 -0.3(9) . . . . ?
C16 C17 C18 C19 -180.0(6) . . . . ?
C20 N7 C19 O5 -0.8(8) . . . . ?
Fe2 N7 C19 O5 -178.2(4) . . . . ?
C20 N7 C19 C18 178.5(5) . . . . ?
Fe2 N7 C19 C18 1.1(6) . . . . ?
N6 C18 C19 O5 179.2(5) . . . . ?
C17 C18 C19 O5 -1.2(9) . . . . ?
N6 C18 C19 N7 -0.2(7) . . . . ?
C17 C18 C19 N7 179.5(5) . . . . ?
C19 N7 C20 C21 -160.7(5) . . . . ?
Fe2 N7 C20 C21 16.7(6) . . . . ?
C22 N8 C21 C20 171.9(5) . . . . ?
Fe2 N8 C21 C20 52.5(5) . . . . ?
N7 C20 C21 N8 -46.0(6) . . . . ?
C21 N8 C22 C23 -170.3(5) . . . . ?
Fe2 N8 C22 C23 -52.1(5) . . . . ?
C24 N9 C23 C22 -171.6(5) . . . . ?
Fe2 N9 C23 C22 -38.2(6) . . . . ?
N8 C22 C23 N9 59.7(6) . . . . ?
C23 N9 C24 C25 -179.0(5) . . . . ?
Fe2 N9 C24 C25 46.9(6) . . . . ?
C26 N10 C25 C24 -166.5(5) . . . . ?
Fe2 N10 C25 C24 25.8(6) . . . . ?
N9 C24 C25 N10 -46.0(7) . . . . ?
C25 N10 C26 O4 0.6(9) . . . . ?
Fe2 N10 C26 O4 168.1(5) . . . . ?
C25 N10 C26 C14 177.6(5) . . . . ?
Fe2 N10 C26 C14 -14.9(7) . . . . ?
N6 C14 C26 O4 -173.8(5) . . . . ?
C15 C14 C26 O4 5.9(10) . . . . ?
N6 C14 C26 N10 8.9(8) . . . . ?
C15 C14 C26 N10 -171.4(6) . . . . ?
C29 N13 C27 N14 -0.2(6) . . . . ?
Fe2 N13 C27 N14 -167.4(4) . . . . ?
C28 N14 C27 N13 0.1(7) . . . . ?
C30 N14 C27 N13 -178.4(5) . . . . ?
C27 N14 C28 C29 0.0(6) . . . . ?
C30 N14 C28 C29 178.6(5) . . . . ?
N14 C28 C29 N13 -0.2(7) . . . . ?
C27 N13 C29 C28 0.3(6) . . . . ?
Fe2 N13 C29 C28 167.0(4) . . . . ?
C33 N11 C31 N12 0.5(6) . . . . ?
Fe1 N11 C31 N12 -170.8(3) . . . . ?
C32 N12 C31 N11 -0.5(6) . . . . ?
C34 N12 C31 N11 179.5(5) . . . . ?
C31 N12 C32 C33 0.2(6) . . . . ?
C34 N12 C32 C33 -179.7(6) . . . . ?
N12 C32 C33 N11 0.1(7) . . . . ?
C31 N11 C33 C32 -0.3(7) . . . . ?
Fe1 N11 C33 C32 171.5(4) . . . . ?
